data_2219140
loop_
_publ_author_name
'Starosta, Wojciech'
'Leciejewicz, Janusz'

_publ_section_title
;
 4-Carboxypyridazin-1-ium chloride
;
_journal_coeditor_code RK2101
_journal_issue 8
_journal_name_full 'Acta Crystallographica Section E'
_journal_page_first o1553
_journal_paper_doi 10.1107/S1600536808022319
_journal_volume 64
_journal_year 2008
_chemical_formula_iupac 'C5 H5 N2 O2 +, Cl -'
_chemical_formula_moiety 'C5 H5 N2 O2 +, Cl -'
_chemical_formula_sum 'C5 H5 Cl N2 O2'
_chemical_formula_weight 160.56
_chemical_name_systematic
;
4-Carboxypyridazin-1-ium chloride
;
_space_group_IT_number 14
_space_group_name_Hall '-P 2yn'
_symmetry_cell_setting monoclinic
_symmetry_space_group_name_Hall '-P 2yn'
_symmetry_space_group_name_H-M 'P 1 21/n 1'
_atom_sites_solution_hydrogens geom
_atom_sites_solution_primary direct
_atom_sites_solution_secondary difmap
_audit_creation_method SHELXL-97
_cell_angle_alpha 90.00
_cell_angle_beta 97.65(3)
_cell_angle_gamma 90.00
_cell_formula_units_Z 4
_cell_length_a 6.8505(14)
_cell_length_b 6.5905(13)
_cell_length_c 14.561(3)
_cell_measurement_reflns_used 6
_cell_measurement_temperature 293(2)
_cell_measurement_theta_max 15
_cell_measurement_theta_min 6
_cell_volume 651.6(2)
_computing_cell_refinement 'KM-4 Software (Kuma, 1996)'
_computing_data_collection 'KM-4 Software (Kuma, 1996)'
_computing_data_reduction 'DATAPROC (Kuma, 2001)'
_computing_molecular_graphics 'SHELXTL (Sheldrick, 2008)'
_computing_publication_material 'SHELXL97 (Sheldrick, 2008)'
_computing_structure_refinement 'SHELXL97 (Sheldrick, 2008)'
_computing_structure_solution 'SHELXS97 (Sheldrick, 2008)'
_diffrn_ambient_temperature 293(2)
_diffrn_measured_fraction_theta_full 0.999
_diffrn_measured_fraction_theta_max 0.999
_diffrn_measurement_device_type 'Kuma KM-4 four-circle'
_diffrn_measurement_method 'Profile data from \w/2\q'
_diffrn_radiation_monochromator Graphite
_diffrn_radiation_source 'Fine--focus sealed tube'
_diffrn_radiation_type MoK\a
_diffrn_radiation_wavelength 0.71073
_diffrn_reflns_av_R_equivalents 0.0235
_diffrn_reflns_av_sigmaI/netI 0.0289
_diffrn_reflns_limit_h_max 0
_diffrn_reflns_limit_h_min -9
_diffrn_reflns_limit_k_max 9
_diffrn_reflns_limit_k_min 0
_diffrn_reflns_limit_l_max 20
_diffrn_reflns_limit_l_min -20
_diffrn_reflns_number 2062
_diffrn_reflns_theta_full 30.06
_diffrn_reflns_theta_max 30.06
_diffrn_reflns_theta_min 2.82
_diffrn_standards_decay_% 1.15
_diffrn_standards_interval_count 200
_diffrn_standards_number 3
_exptl_absorpt_coefficient_mu 0.517
_exptl_absorpt_correction_T_max 0.95225
_exptl_absorpt_correction_T_min 0.94161
_exptl_absorpt_correction_type analytical
_exptl_absorpt_process_details '(CrysAlis RED; Oxford Diffraction, 2008)'
_exptl_crystal_colour Colourless
_exptl_crystal_density_diffrn 1.637
_exptl_crystal_density_method 'Not measured'
_exptl_crystal_description Block
_exptl_crystal_F_000 328
_exptl_crystal_size_max 0.39
_exptl_crystal_size_mid 0.16
_exptl_crystal_size_min 0.12
_refine_diff_density_max 0.355
_refine_diff_density_min -0.206
_refine_ls_extinction_method None
_refine_ls_goodness_of_fit_ref 1.028
_refine_ls_hydrogen_treatment mixed
_refine_ls_matrix_type full
_refine_ls_number_parameters 99
_refine_ls_number_reflns 1917
_refine_ls_number_restraints 0
_refine_ls_restrained_S_all 1.028
_refine_ls_R_factor_all 0.0637
_refine_ls_R_factor_gt 0.0297
_refine_ls_shift/su_max 0.001
_refine_ls_shift/su_mean 0.000
_refine_ls_structure_factor_coef Fsqd
_refine_ls_weighting_details 'calc w=1/[\s^2^(Fo^2^)+(0.0577P)^2^+0.1527P] where P=(Fo^2^+2Fc^2^)/3'
_refine_ls_weighting_scheme calc
_refine_ls_wR_factor_gt 0.0908
_refine_ls_wR_factor_ref 0.1041
_reflns_number_gt 1318
_reflns_number_total 1917
_reflns_threshold_expression I>2\s(I)
_cod_data_source_file rk2101.cif
_cod_data_source_block I
_cod_depositor_comments
;
The following automatic conversions were performed:
'_symmetry_cell_setting' value 'Monoclinic' changed to 'monoclinic'
according to '/home/saulius/struct/CIF-dictionaries/cif_core.dic'
dictionary named 'cif_core.dic' version 2.4.1 from
2010-06-29.

'_atom_sites_solution_hydrogens' value 'Geom' changed to
'geom' according to '/home/saulius/struct/CIF-dictionaries/cif_core.dic'
dictionary named 'cif_core.dic' version 2.4.1 from
2010-06-29.

'_atom_sites_solution_primary' value 'Direct' changed to
'direct' according to '/home/saulius/struct/CIF-dictionaries/cif_core.dic'
dictionary named 'cif_core.dic' version 2.4.1 from
2010-06-29.

'_atom_sites_solution_secondary' value 'Difmap' changed to
'difmap' according to '/home/saulius/struct/CIF-dictionaries/cif_core.dic'
dictionary named 'cif_core.dic' version 2.4.1 from
2010-06-29.

'_exptl_absorpt_correction_type' value 'Analytical' changed
to 'analytical' according to
'/home/saulius/struct/CIF-dictionaries/cif_core.dic' dictionary named
'cif_core.dic' version 2.4.1 from 2010-06-29.

'_refine_ls_matrix_type'
value 'Full' changed to 'full' according to
'/home/saulius/struct/CIF-dictionaries/cif_core.dic' dictionary named
'cif_core.dic' version 2.4.1 from
2010-06-29.

'_refine_ls_weighting_scheme' value 'Calc' changed to 'calc'
according to '/home/saulius/struct/CIF-dictionaries/cif_core.dic'
dictionary named 'cif_core.dic' version 2.4.1 from 2010-06-29.

Automatic conversion script
Id: cif_fix_enum 1527 2010-12-29 10:47:43Z saulius 

The following automatic conversions were performed:

'_symmetry_cell_setting' value 'Monoclinic' changed to 'monoclinic'
according to /home/saulius/struct/CIF-dictionaries/cif_core.dic
dictionary named 'cif_core.dic' version 2.4.1 from
2010-06-29.

'_atom_sites_solution_hydrogens' value 'Geom' changed to
'geom' according to
/home/saulius/struct/CIF-dictionaries/cif_core.dic dictionary named
'cif_core.dic' version 2.4.1 from
2010-06-29.

'_atom_sites_solution_primary' value 'Direct' changed to
'direct' according to
/home/saulius/struct/CIF-dictionaries/cif_core.dic dictionary named
'cif_core.dic' version 2.4.1 from
2010-06-29.

'_atom_sites_solution_secondary' value 'Difmap' changed
to 'difmap' according to
/home/saulius/struct/CIF-dictionaries/cif_core.dic dictionary named
'cif_core.dic' version 2.4.1 from
2010-06-29.

'_exptl_absorpt_correction_type' value 'Analytical'
changed to 'analytical' according to
/home/saulius/struct/CIF-dictionaries/cif_core.dic dictionary named
'cif_core.dic' version 2.4.1 from
2010-06-29.

'_refine_ls_matrix_type' value 'Full' changed to 'full'
according to /home/saulius/struct/CIF-dictionaries/cif_core.dic
dictionary named 'cif_core.dic' version 2.4.1 from
2010-06-29.

'_refine_ls_weighting_scheme' value 'Calc' changed to
'calc' according to
/home/saulius/struct/CIF-dictionaries/cif_core.dic dictionary named
'cif_core.dic' version 2.4.1 from 2010-06-29.

Automatic conversion script
Id: cif_fix_values 1715 2011-07-08 13:25:40Z adriana 
;
_cod_original_sg_symbol_H-M 'P 21/n'
_cod_database_code 2219140
_cod_database_fobs_code 2219140

loop_
_symmetry_equiv_pos_as_xyz
'x, y, z'
'-x+1/2, y+1/2, -z+1/2'
'-x, -y, -z'
'x-1/2, -y-1/2, z-1/2'

loop_
_atom_site_type_symbol
_atom_site_label
_atom_site_fract_x
_atom_site_fract_y
_atom_site_fract_z
_atom_site_U_iso_or_equiv
_atom_site_adp_type
_atom_site_calc_flag
_atom_site_refinement_flags
_atom_site_occupancy
Cl Cl1 0.61082(6) 0.18289(6) 0.39362(3) 0.03696(13) Uani d . 1
O O1 0.8041(2) 0.6663(2) 0.46266(8) 0.0485(3) Uani d . 1
C C3 0.8870(3) 0.9337(3) 0.61752(11) 0.0382(4) Uani d . 1
H H3 0.8395 0.9943 0.5613 0.046 Uiso calc R 1
C C4 0.8811(2) 0.7225(2) 0.62339(10) 0.0296(3) Uani d . 1
O O2 0.7273(2) 0.4276(2) 0.56133(8) 0.0414(3) Uani d . 1
C C7 0.7988(2) 0.6028(3) 0.53974(10) 0.0330(3) Uani d . 1
C C5 0.9550(2) 0.6321(2) 0.70515(11) 0.0337(3) Uani d . 1
H H5 0.9548 0.4918 0.7120 0.040 Uiso calc R 1
N N2 0.9559(2) 1.0516(2) 0.68707(10) 0.0414(3) Uani d . 1
C C6 1.0306(3) 0.7589(3) 0.77771(11) 0.0376(4) Uani d . 1
H H6 1.0841 0.7045 0.8345 0.045 Uiso calc R 1
N N1 1.0257(2) 0.9555(2) 0.76522(10) 0.0368(3) Uani d . 1
H H1 1.063(3) 1.042(4) 0.8143(17) 0.063(7) Uiso d . 1
H H2 0.675(4) 0.358(4) 0.5097(19) 0.069(8) Uiso d . 1

loop_
_atom_site_aniso_label
_atom_site_aniso_U_11
_atom_site_aniso_U_22
_atom_site_aniso_U_33
_atom_site_aniso_U_12
_atom_site_aniso_U_13
_atom_site_aniso_U_23
Cl1 0.0472(2) 0.02641(19) 0.0353(2) 0.00189(16) -0.00212(15) -0.00355(14)
O1 0.0698(9) 0.0472(8) 0.0264(6) 0.0011(7) -0.0010(5) 0.0038(5)
C3 0.0507(10) 0.0319(8) 0.0309(7) 0.0058(7) 0.0017(7) 0.0058(6)
C4 0.0313(7) 0.0310(7) 0.0259(6) 0.0027(6) 0.0021(5) 0.0015(5)
O2 0.0567(8) 0.0354(6) 0.0303(6) -0.0046(6) -0.0010(5) -0.0028(5)
C7 0.0371(8) 0.0336(8) 0.0267(7) 0.0064(6) -0.0017(6) 0.0005(6)
C5 0.0406(8) 0.0291(7) 0.0295(7) 0.0003(6) -0.0025(6) 0.0030(5)
N2 0.0554(9) 0.0296(7) 0.0386(7) 0.0022(7) 0.0041(6) 0.0022(5)
C6 0.0463(9) 0.0349(8) 0.0288(7) -0.0010(7) -0.0045(6) 0.0028(6)
N1 0.0443(8) 0.0340(7) 0.0315(6) -0.0034(6) 0.0023(5) -0.0034(5)

loop_
_atom_type_symbol
_atom_type_description
_atom_type_scat_dispersion_real
_atom_type_scat_dispersion_imag
_atom_type_scat_source
C C 0.0033 0.0016 'International Tables Vol C Tables 4.2.6.8 and 6.1.1.4'
H H 0.0000 0.0000 'International Tables Vol C Tables 4.2.6.8 and 6.1.1.4'
N N 0.0061 0.0033 'International Tables Vol C Tables 4.2.6.8 and 6.1.1.4'
O O 0.0106 0.0060 'International Tables Vol C Tables 4.2.6.8 and 6.1.1.4'
Cl Cl 0.1484 0.1585 'International Tables Vol C Tables 4.2.6.8 and 6.1.1.4'

loop_
_geom_angle_atom_site_label_1
_geom_angle_atom_site_label_2
_geom_angle_atom_site_label_3
_geom_angle
N2 C3 C4 123.60(15)
N2 C3 H3 118.2
C4 C3 H3 118.2
C5 C4 C3 118.55(15)
C5 C4 C7 122.31(15)
C3 C4 C7 119.12(14)
C7 O2 H2 111.4(17)
O1 C7 O2 126.14(16)
O1 C7 C4 121.39(16)
O2 C7 C4 112.47(13)
C4 C5 C6 117.17(16)
C4 C5 H5 121.4
C6 C5 H5 121.4
C3 N2 N1 115.32(14)
N1 C6 C5 119.27(15)
N1 C6 H6 120.4
C5 C6 H6 120.4
C6 N1 N2 126.06(15)
C6 N1 H1 120.2(16)
N2 N1 H1 113.5(16)

loop_
_geom_bond_atom_site_label_1
_geom_bond_atom_site_label_2
_geom_bond_distance
O1 C7 1.203(2)
C3 N2 1.313(2)
C3 C4 1.395(2)
C3 H3 0.9300
C4 C5 1.367(2)
C4 C7 1.497(2)
O2 C7 1.309(2)
O2 H2 0.91(3)
C5 C6 1.392(2)
C5 H5 0.9300
N2 N1 1.334(2)
C6 N1 1.308(2)
C6 H6 0.9300
N1 H1 0.92(3)

loop_
_geom_hbond_atom_site_label_D
_geom_hbond_atom_site_label_H
_geom_hbond_atom_site_label_A
_geom_hbond_site_symmetry_A
_geom_hbond_distance_DH
_geom_hbond_distance_HA
_geom_hbond_distance_DA
_geom_hbond_angle_DHA
O2 H2 Cl1 . 0.91(3) 2.05(3) 2.9464(14) 169(2)
N1 H1 Cl1 4_676 0.92(3) 2.15(3) 3.0373(15) 160(2)

loop_
_cod_related_entry_id
_cod_related_entry_database
_cod_related_entry_code
1 ChemSpider 30655585
